data_2007143
loop_
_publ_author_name
'Moreno-Fuquen, Rodolfo'
'De Almeida Santos, Regina Helena'
'De Castro, Eustaquio Vinicius Ribeiro'

_publ_section_title
;
 1:1 Complex of 2-Aminobenzoic Acid and 3-Methyl-4-nitropyridine
 <i>N</i>-Oxide
;
_journal_issue 4
_journal_name_full 'Acta Crystallographica Section C'
_journal_page_first 517
_journal_page_last 519
_journal_paper_doi 10.1107/S0108270197016272
_journal_volume 54
_journal_year 1998
_chemical_formula_moiety 'C7 H7 N O2,C6 H6 N2 O3'
_chemical_formula_sum 'C13 H13 N3 O5'
_chemical_formula_weight 291.26
_space_group_IT_number 14
_symmetry_cell_setting monoclinic
_symmetry_space_group_name_Hall '-P 2yn'
_symmetry_space_group_name_H-M 'P 1 21/n 1'
_cell_angle_alpha 90.00
_cell_angle_beta 92.90(2)
_cell_angle_gamma 90.00
_cell_formula_units_Z 4
_cell_length_a 7.5011(14)
_cell_length_b 7.1875(13)
_cell_length_c 24.917(2)
_cell_measurement_reflns_used 25
_cell_measurement_temperature 243
_cell_measurement_theta_max 16.45
_cell_measurement_theta_min 9.09
_cell_volume 1341.7(4)
_computing_cell_refinement ' CAD-4 Software'
_computing_data_collection ' CAD-4 Software (Enraf-Nonius, 1989)'
_computing_data_reduction 'SDP-VAX (Frenz, 1978)'
_computing_molecular_graphics 'ZORTEP (Zsolnai, 1995)'
_computing_publication_material SDP-VAX
_computing_structure_refinement 'SHELXL93 (Sheldrick, 1993)'
_computing_structure_solution 'SHELXS86 (Sheldrick, 1985)'
_diffrn_measurement_device 'Enraf-Nonius CAD-4'
_diffrn_measurement_method \w/2\q
_diffrn_radiation_monochromator graphite
_diffrn_radiation_source 'fine-focus sealed tube'
_diffrn_radiation_type MoK\a
_diffrn_radiation_wavelength 0.71073
_diffrn_reflns_av_R_equivalents 0.012
_diffrn_reflns_av_sigmaI/netI 0.0194
_diffrn_reflns_limit_h_max 9
_diffrn_reflns_limit_h_min 0
_diffrn_reflns_limit_k_max 8
_diffrn_reflns_limit_k_min 0
_diffrn_reflns_limit_l_max 31
_diffrn_reflns_limit_l_min -31
_diffrn_reflns_number 2927
_diffrn_reflns_theta_max 26.33
_diffrn_reflns_theta_min 2.80
_diffrn_standards_decay_% 1.84
_diffrn_standards_interval_time 120
_diffrn_standards_number 3
_exptl_absorpt_coefficient_mu 0.113
_exptl_absorpt_correction_type none
_exptl_crystal_colour pale_yellow
_exptl_crystal_density_diffrn 1.442
_exptl_crystal_density_method not_measured
_exptl_crystal_description transparent_prisms
_exptl_crystal_F_000 608
_exptl_crystal_size_max 0.25
_exptl_crystal_size_mid 0.18
_exptl_crystal_size_min 0.10
_refine_diff_density_max 0.39
_refine_diff_density_min -0.28
_refine_ls_extinction_coef 0.0022(17)
_refine_ls_extinction_method SHELXL93_(Sheldrick,_1993)
_refine_ls_goodness_of_fit_all 1.064
_refine_ls_goodness_of_fit_obs 1.04
_refine_ls_hydrogen_treatment H_atoms:_see_below
_refine_ls_matrix_type full
_refine_ls_number_parameters 195
_refine_ls_number_reflns 2717
_refine_ls_number_restraints 0
_refine_ls_restrained_S_all 1.064
_refine_ls_restrained_S_obs 1.036
_refine_ls_R_factor_all 0.0825
_refine_ls_R_factor_obs .055
_refine_ls_shift/esd_max 0.000
_refine_ls_shift/esd_mean 0.000
_refine_ls_structure_factor_coef Fsqd
_refine_ls_weighting_details 'w = 1/[\s^2^(Fo^2^)+(0.0819P)^2^+0.7887P] where P=(Fo^2^+2Fc^2^)/3'
_refine_ls_weighting_scheme calc
_refine_ls_wR_factor_all 0.1823
_refine_ls_wR_factor_obs .149
_reflns_number_observed 1955
_reflns_number_total 2717
_reflns_observed_criterion >2sigma(I)
_cod_data_source_file bk1358.cif
_cod_data_source_block global
_cod_depositor_comments
;
The following automatic conversions were performed:

'_refine_ls_weighting_scheme' value
'1/[\s^2^(Fo^2^)+(0.0819P)^2^+0.7887P] where P=(Fo^2^+2Fc^2^)/3' was
changed to 'calc'. New tag '_refine_ls_weighting_details' was
created. The value of the new tag was set to 'w =
1/[\s^2^(Fo^2^)+(0.0819P)^2^+0.7887P] where P=(Fo^2^+2Fc^2^)/3'.

Automatic conversion script
Id: cif_fix_values 3143 2015-03-26 13:38:13Z robertas 
;
_cod_original_sg_symbol_H-M 'P 21/n'
_cod_database_code 2007143

loop_
_symmetry_equiv_pos_as_xyz
'x, y, z'
'-x+1/2, y+1/2, -z+1/2'
'-x, -y, -z'
'x+1/2, -y+1/2, z+1/2'

loop_
_atom_site_aniso_label
_atom_site_aniso_U_11
_atom_site_aniso_U_22
_atom_site_aniso_U_33
_atom_site_aniso_U_12
_atom_site_aniso_U_13
_atom_site_aniso_U_23
O1 .0756(12) .0437(9) .0600(11) .0085(8) .0037(9) -.0068(8)
O2 .161(3) .126(2) .0605(14) .048(2) .0108(15) -.0271(15)
O3 .146(2) .071(2) .099(2) .045(2) -.001(2) -.0167(14)
O4 .0869(14) .0527(11) .0548(11) .0170(10) .0103(9) .0083(9)
O5 .0869(14) .0694(13) .0545(11) -.0036(11) .0091(10) -.0044(10)
N1 .0471(10) .0394(10) .0509(11) -.0036(8) .0037(8) -.0011(8)
N2 .0610(13) .067(2) .0630(15) .0018(12) .0075(11) -.0171(12)
N3 .125(3) .129(3) .079(2) .001(2) -.020(2) .039(2)
C1 .0504(13) .0443(12) .0436(12) -.0014(10) .0018(9) .0037(10)
C2 .0398(11) .0403(12) .0547(13) -.0049(9) .0028(9) .0031(10)
C3 .0421(11) .0470(13) .0507(13) -.0059(10) .0071(9) -.0049(10)
C4 .0517(13) .0571(15) .0433(12) -.0058(11) .0048(10) .0044(11)
C5 .0532(13) .0467(13) .0517(14) -.0018(10) .0021(10) .0083(11)
C6 .067(2) .0506(15) .067(2) .0056(13) .0027(13) .0092(12)
C7 .0487(13) .0541(14) .0484(14) -.0087(11) .0017(10) .0032(11)
C8 .0408(12) .0528(14) .063(2) -.0073(10) -.0013(10) .0155(12)
C9 .054(2) .090(2) .082(2) -.015(2) -.0122(14) .036(2)
C10 .058(2) .088(3) .143(4) -.012(2) -.024(2) .064(3)
C11 .051(2) .062(2) .188(5) -.0003(15) -.005(2) .018(3)
C12 .057(2) .061(2) .143(3) -.0009(15) .007(2) -.014(2)
C13 .0445(13) .0495(15) .100(2) -.0035(11) .0078(13) -.0046(15)

loop_
_atom_site_label
_atom_site_fract_x
_atom_site_fract_y
_atom_site_fract_z
_atom_site_U_iso_or_equiv
_atom_site_thermal_displace_type
_atom_site_calc_flag
_atom_site_refinement_flags
_atom_site_occupancy
_atom_site_disorder_group
_atom_site_type_symbol
O1 .4900(2) .3227(2) .05905(7) .0598(5) Uani d . 1 . O
O2 .2761(4) .8816(4) .22820(10) .1157(11) Uani d . 1 . O
O3 .1927(4) 1.0409(4) .16050(11) .1057(9) Uani d . 1 . O
O4 .6897(3) .0330(3) .07965(8) .0646(6) Uani d . 1 . O
HO4 .639(4) .136(4) .0797(11) .060 Uiso d . 1 . H
O5 .6617(3) .0381(3) .16766(8) .0701(6) Uani d . 1 . O
N1 .4347(3) .4613(3) .08801(8) .0457(5) Uani d . 1 . N
N2 .2562(3) .9032(4) .18052(10) .0634(6) Uani d . 1 . N
N3 .8247(5) -.2465(6) .22341(13) .1115(12) Uani d . 1 . N
HN31 .7768(5) -.1385(6) .22636(13) .076 Uiso calc R 1 . H
HN32 .8579(5) -.3082(6) .25176(13) .076 Uiso calc R 1 . H
C1 .3694(3) .6145(3) .06294(9) .0461(5) Uani d . 1 . C
H1 .3674(3) .6187(3) .02561(9) .060 Uiso calc R 1 . H
C2 .3050(3) .7661(3) .09021(9) .0449(5) Uani d . 1 . C
C3 .3162(3) .7522(3) .14595(9) .0465(6) Uani d . 1 . C
C4 .3845(3) .5963(4) .17180(10) .0506(6) Uani d . 1 . C
H4 .3907(3) .5902(4) .20913(10) .060 Uiso calc R 1 . H
C5 .4432(3) .4503(4) .14203(10) .0506(6) Uani d . 1 . C
H5 .4888(3) .3441(4) .15907(10) .060 Uiso calc R 1 . H
C6 .2327(4) .9242(4) .05686(11) .0614(7) Uani d . 1 . C
H61 .3002(15) 1.0347(7) .0654(5) .076 Uiso calc R 1 . H
H62 .1098(8) .9443(16) .0642(5) .076 Uiso calc R 1 . H
H63 .242(2) .8952(11) .01949(12) .076 Uiso calc R 1 . H
C7 .7124(3) -.0422(4) .12771(10) .0504(6) Uani d . 1 . C
C8 .7962(3) -.2252(4) .12737(10) .0523(6) Uani d . 1 . C
C9 .8473(4) -.3180(5) .17516(14) .0759(9) Uani d . 1 . C
C10 .9252(4) -.4984(6) .1711(2) .0973(14) Uani d . 1 . C
H10 .9619(4) -.5630(6) .2021(2) .060 Uiso calc R 1 . H
C11 .9459(4) -.5756(6) .1223(2) .1006(15) Uani d . 1 . C
H11 .9960(4) -.6937(6) .1206(2) .060 Uiso calc R 1 . H
C12 .8966(4) -.4879(5) .0756(2) .0868(11) Uani d . 1 . C
H12 .9126(4) -.5450(5) .0427(2) .060 Uiso calc R 1 . H
C13 .8237(3) -.3152(4) .07778(14) .0646(8) Uani d . 1 . C
H13 .7908(3) -.2543(4) .04587(14) .060 Uiso calc R 1 . H

loop_
_atom_type_symbol
_atom_type_scat_dispersion_real
_atom_type_scat_dispersion_imag
_atom_type_scat_source
C .017 .009 International_Tables_Vol_IV_Table_2.3.1
H 0 0 International_Tables_Vol_IV_Table_2.3.1
O .047 .032 International_Tables_Vol_IV_Table_2.3.1
N .029 .018 International_Tables_Vol_IV_Table_2.3.1

loop_
_geom_angle_atom_site_label_1
_geom_angle_atom_site_label_2
_geom_angle_atom_site_label_3
_geom_angle
_geom_angle_publ_flag
C7 O4 HO4 114.(2) ?
O1 N1 C1 119.0(2) yes
O1 N1 C5 120.4(2) yes
C1 N1 C5 120.6(2) ?
O3 N2 O2 123.1(3) yes
O3 N2 C3 119.6(2) yes
O2 N2 C3 117.3(3) yes
C9 N3 HN31 120.0(2) ?
C9 N3 HN32 120.0(2) ?
HN31 N3 HN32 120.0 ?
N1 C1 C2 123.0(2) ?
N1 C1 H1 118.51(13) ?
C2 C1 H1 118.51(13) ?
C1 C2 C3 115.4(2) ?
C1 C2 C6 116.8(2) yes
C3 C2 C6 127.8(2) yes
C4 C3 C2 121.8(2) ?
C4 C3 N2 116.3(2) ?
C2 C3 N2 121.8(2) ?
C5 C4 C3 119.4(2) ?
C5 C4 H4 120.28(14) ?
C3 C4 H4 120.28(14) ?
N1 C5 C4 119.7(2) ?
N1 C5 H5 120.13(13) ?
C4 C5 H5 120.13(14) ?
C2 C6 H61 109.47(14) ?
C2 C6 H62 109.47(14) ?
H61 C6 H62 109.5 ?
C2 C6 H63 109.47(15) ?
H61 C6 H63 109.5 ?
H62 C6 H63 109.5 ?
O5 C7 O4 120.9(3) yes
O5 C7 C8 125.5(2) yes
O4 C7 C8 113.6(2) yes
C9 C8 C13 118.5(3) ?
C9 C8 C7 121.6(3) ?
C13 C8 C7 119.9(2) ?
N3 C9 C8 123.0(3) yes
N3 C9 C10 119.2(3) yes
C8 C9 C10 117.9(4) ?
C11 C10 C9 120.1(3) ?
C11 C10 H10 119.9(2) ?
C9 C10 H10 119.9(2) ?
C10 C11 C12 122.8(4) ?
C10 C11 H11 118.6(2) ?
C12 C11 H11 118.6(3) ?
C11 C12 C13 118.9(4) ?
C11 C12 H12 120.5(3) ?
C13 C12 H12 120.5(2) ?
C12 C13 C8 121.8(3) ?
C12 C13 H13 119.1(2) ?
C8 C13 H13 119.1(2) ?

loop_
_geom_bond_atom_site_label_1
_geom_bond_atom_site_label_2
_geom_bond_site_symmetry_2
_geom_bond_distance
_geom_bond_publ_flag
O1 N1 . 1.309(2) yes
O2 N2 . 1.200(3) yes
O3 N2 . 1.197(3) yes
O4 C7 . 1.317(3) yes
O4 HO4 . .83(3) yes
O5 C7 . 1.227(3) yes
N1 C1 . 1.346(3) ?
N1 C5 . 1.347(3) ?
N2 C3 . 1.470(3) ?
N3 C9 . 1.326(5) yes
N3 HN31 . .86 ?
N3 HN32 . .86 ?
C1 C2 . 1.384(3) ?
C1 H1 . .93 ?
C2 C3 . 1.391(3) ?
C2 C6 . 1.493(3) yes
O1 HO4 . 1.76(3) yes
C3 C4 . 1.378(3) ?
C4 C5 . 1.370(4) ?
C4 H4 . .93 ?
C5 H5 . .93 ?
C6 H61 . .96 ?
C6 H62 . .96 ?
C6 H63 . .96 ?
C7 C8 . 1.458(4) yes
C8 C9 . 1.401(4) ?
C8 C13 . 1.419(4) ?
C9 C10 . 1.428(6) ?
C10 C11 . 1.353(6) ?
C10 H10 . .93 ?
C11 C12 . 1.357(6) ?
C11 H11 . .93 ?
C12 C13 . 1.359(4) ?
C12 H12 . .93 ?
C13 H13 . .93 ?

loop_
_geom_torsion_atom_site_label_1
_geom_torsion_atom_site_label_2
_geom_torsion_atom_site_label_3
_geom_torsion_atom_site_label_4
_geom_torsion_site_symmetry_1
_geom_torsion_site_symmetry_4
_geom_torsion
O1 O1 N1 O1 1 1 0.00(13)
O1 O1 N1 C1 1 . 0.E1(10)
O1 O1 N1 C5 1 . 0.E1(10)
O1 N1 C1 C2 1 . 178.8(2)
O1 N1 C1 C2 . . 178.8(2)
C5 N1 C1 C2 . . -1.2(3)
N1 C1 C2 C3 . . 1.6(3)
N1 C1 C2 C6 . . -178.6(2)
C1 C2 C3 C4 . . -1.0(3)
C6 C2 C3 C4 . . 179.2(2)
C1 C2 C3 N2 . . 178.9(2)
C6 C2 C3 N2 . . -0.9(4)
O3 N2 C3 C4 . . -178.7(3)
O2 N2 C3 C4 . . 2.2(4)
O3 N2 C3 C2 . . 1.4(4)
O2 N2 C3 C2 . . -177.7(3)
C2 C3 C4 C5 . . 0.0(3)
N2 C3 C4 C5 . . -179.9(2)
O1 N1 C5 C4 1 . -179.9(2)
O1 N1 C5 C4 . . -179.9(2)
C1 N1 C5 C4 . . 0.1(3)
C3 C4 C5 N1 . . 0.4(4)
O5 O5 C7 O5 1 1 0.0(2)
O5 O5 C7 O4 1 . 0.E1(10)
O5 O5 C7 O4 1 1 0.E1(10)
O5 O5 C7 C8 1 . 0.E1(10)
O4 O4 C7 O5 1 1 0.E1(10)
O4 O4 C7 O5 1 . 0.E1(10)
O4 O4 C7 O4 1 1 0.00(10)
O4 O4 C7 C8 1 . 0.E1(10)
O5 C7 C8 C9 1 . -8.2(4)
O5 C7 C8 C9 . . -8.2(4)
O4 C7 C8 C9 . . 173.5(2)
O4 C7 C8 C9 1 . 173.5(2)
O5 C7 C8 C13 1 . 170.2(2)
O5 C7 C8 C13 . . 170.2(2)
O4 C7 C8 C13 . . -8.1(3)
O4 C7 C8 C13 1 . -8.1(3)
C13 C8 C9 N3 . . -179.0(3)
C7 C8 C9 N3 . . -0.5(4)
C13 C8 C9 C10 . . 0.3(4)
C7 C8 C9 C10 . . 178.8(2)
N3 C9 C10 C11 . . 178.6(3)
C8 C9 C10 C11 . . -0.8(4)
C9 C10 C11 C12 . . 0.6(5)
C10 C11 C12 C13 . . 0.1(5)
C11 C12 C13 C8 . . -0.6(4)
C9 C8 C13 C12 . . 0.4(4)
C7 C8 C13 C12 . . -178.1(2)

loop_
_cod_related_entry_id
_cod_related_entry_database
_cod_related_entry_code
1 ChemSpider 21137161
